data_2241118
loop_
_publ_author_name
'St\'ibal, David'
'S\"uss-Fink, Georg'
'Therrien, Bruno'

_publ_section_title
;
 Crystal structure of
 (\m-4-hydroxybenzenethiolato-\k^2^<i>S</i>:<i>S</i>)bis(\m-phenylmethanethiolato-\k^2^<i>S</i>:<i>S</i>)bis[(\h^6^-1-isopropyl-4-methylbenzene)ruthenium(II)]
 tetrafluoridoborate
;
_journal_coeditor_code WM5210
_journal_issue 10
_journal_name_full 'Acta Crystallographica Section E'
_journal_page_first 1174
_journal_page_last 1176
_journal_paper_doi 10.1107/S2056989015016953
_journal_volume 71
_journal_year 2015
_chemical_formula_iupac '[Ru2 (C6 H5 O S) (C7 H7 S)2 (C10 H14)2] B F4'
_chemical_formula_moiety 'C40 H47 O Ru2 S3 +, B F4 -'
_chemical_formula_sum 'C40 H47 B F4 O Ru2 S3'
_chemical_formula_weight 928.91
_chemical_name_systematic
'(\m-4-Hydroxybenzenethiolato-\k^2^<i>S</i>:<i>S</i>)bis(\m-phenylmethanethiolato-\k^2^<i>S</i>:<i>S</i>)bis[(\h^6^-1-isopropyl-4-methylbenzene)ruthenium(II)] tetrafluoridoborate'
_space_group_IT_number 9
_symmetry_cell_setting monoclinic
_symmetry_space_group_name_Hall 'C -2yc'
_symmetry_space_group_name_H-M 'C 1 c 1'
_atom_sites_solution_hydrogens geom
_atom_sites_solution_primary direct
_atom_sites_solution_secondary difmap
_audit_creation_method SHELXL-97
_cell_angle_alpha 90.00
_cell_angle_beta 99.435(5)
_cell_angle_gamma 90.00
_cell_formula_units_Z 4
_cell_length_a 15.4807(10)
_cell_length_b 14.3435(11)
_cell_length_c 17.7605(10)
_cell_measurement_reflns_used 8000
_cell_measurement_temperature 173(2)
_cell_measurement_theta_max 28.65
_cell_measurement_theta_min 2.10
_cell_volume 3890.3(5)
_computing_cell_refinement
;
CELL in IPDS Software (Stoe & Cie, 2000)
;
_computing_data_collection
;
EXPOSE in IPDS Software (Stoe & Cie, 2000)
;
_computing_data_reduction
;
INTEGRATE in IPDS Software (Stoe & Cie, 2000)
;
_computing_molecular_graphics
;
ORTEP32 (Farrugia, 2012)
;
_computing_publication_material
;
SHELXL97 (Sheldrick, 2008)
;
_computing_structure_refinement
;
SHELXL2014 (Sheldrick, 2015)
;
_computing_structure_solution
;
SHELXS97 (Sheldrick, 2008)
;
_diffrn_ambient_temperature 173(2)
_diffrn_detector_area_resol_mean 0.81
_diffrn_measured_fraction_theta_full 0.997
_diffrn_measured_fraction_theta_max 0.997
_diffrn_measurement_device_type 'Stoe IPDS'
_diffrn_measurement_method 'phi oscillation'
_diffrn_radiation_monochromator graphite
_diffrn_radiation_source 'fine-focus sealed tube'
_diffrn_radiation_type MoK\a
_diffrn_radiation_wavelength 0.71073
_diffrn_reflns_av_R_equivalents 0.0600
_diffrn_reflns_av_sigmaI/netI 0.0524
_diffrn_reflns_limit_h_max 21
_diffrn_reflns_limit_h_min -21
_diffrn_reflns_limit_k_max 19
_diffrn_reflns_limit_k_min -19
_diffrn_reflns_limit_l_max 24
_diffrn_reflns_limit_l_min -24
_diffrn_reflns_number 34511
_diffrn_reflns_theta_full 29.35
_diffrn_reflns_theta_max 29.35
_diffrn_reflns_theta_min 1.95
_diffrn_standards_decay_% 0
_diffrn_standards_interval_time 0
_diffrn_standards_number 0
_exptl_absorpt_coefficient_mu 0.988
_exptl_absorpt_correction_type none
_exptl_crystal_colour red
_exptl_crystal_density_diffrn 1.586
_exptl_crystal_density_method 'not measured'
_exptl_crystal_description block
_exptl_crystal_F_000 1888
_exptl_crystal_size_max 0.22
_exptl_crystal_size_mid 0.20
_exptl_crystal_size_min 0.18
_refine_diff_density_max 0.524
_refine_diff_density_min -0.694
_refine_ls_abs_structure_details
;
Flack <i>x</i> determined using 3741 quotients
[(<i>I</i>^+^)-(<i>I</i>^-^)]/[(<i>I</i>^+^)+(<i>I</i>^-^)]
(Parsons <i>et al.</i>, 2013).
;
_refine_ls_abs_structure_Flack -0.01(2)
_refine_ls_extinction_method none
_refine_ls_goodness_of_fit_ref 0.950
_refine_ls_hydrogen_treatment constr
_refine_ls_matrix_type full
_refine_ls_number_parameters 466
_refine_ls_number_reflns 10178
_refine_ls_number_restraints 2
_refine_ls_restrained_S_all 0.950
_refine_ls_R_factor_all 0.0385
_refine_ls_R_factor_gt 0.0319
_refine_ls_shift/su_max 0.001
_refine_ls_shift/su_mean 0.000
_refine_ls_structure_factor_coef Fsqd
_refine_ls_weighting_details 'calc w=1/[\s^2^(Fo^2^)+(0.0431P)^2^] where P=(Fo^2^+2Fc^2^)/3'
_refine_ls_weighting_scheme calc
_refine_ls_wR_factor_gt 0.0720
_refine_ls_wR_factor_ref 0.0744
_reflns_number_gt 8902
_reflns_number_total 10178
_reflns_threshold_expression I>2sigma(I)
_cod_data_source_file wm5210sup1.cif
_cod_data_source_block I
_cod_original_cell_volume 3890.3(4)
_cod_original_sg_symbol_H-M 'C c'
_cod_database_code 2241118
_cod_database_fobs_code 2241118

loop_
_symmetry_equiv_pos_as_xyz
'x, y, z'
'x, -y, z+1/2'
'x+1/2, y+1/2, z'
'x+1/2, -y+1/2, z+1/2'

loop_
_atom_site_type_symbol
_atom_site_label
_atom_site_fract_x
_atom_site_fract_y
_atom_site_fract_z
_atom_site_U_iso_or_equiv
_atom_site_adp_type
_atom_site_calc_flag
_atom_site_refinement_flags
_atom_site_occupancy
_atom_site_symmetry_multiplicity
C C1 0.3292(2) 0.1913(3) -0.0509(2) 0.0418(9) Uani d . 1 1
C C2 0.3924(2) 0.1437(2) 0.0030(2) 0.0331(8) Uani d . 1 1
H H2 0.4249 0.0957 -0.0136 0.040 Uiso calc R 1 1
C C3 0.4066(2) 0.1680(3) 0.0807(3) 0.0374(8) Uani d . 1 1
H H3 0.4490 0.1366 0.1146 0.045 Uiso calc R 1 1
C C4 0.3569(3) 0.2402(3) 0.1080(3) 0.0465(10) Uani d . 1 1
C C5 0.2935(3) 0.2860(3) 0.0556(3) 0.0528(13) Uani d . 1 1
H H5 0.2601 0.3330 0.0725 0.063 Uiso calc R 1 1
C C6 0.2797(3) 0.2620(3) -0.0221(3) 0.0539(13) Uani d . 1 1
H H6 0.2369 0.2934 -0.0555 0.065 Uiso calc R 1 1
C C7 0.3156(3) 0.1726(5) -0.1358(3) 0.0646(15) Uani d . 1 1
H H7 0.2531 0.1806 -0.1556 0.077 Uiso calc R 1 1
C C8 0.3413(5) 0.0761(5) -0.1566(3) 0.085(2) Uani d . 1 1
H H8A 0.4037 0.0691 -0.1436 0.128 Uiso calc R 1 1
H H8B 0.3238 0.0665 -0.2104 0.128 Uiso calc R 1 1
H H8C 0.3130 0.0310 -0.1290 0.128 Uiso calc R 1 1
C C9 0.3654(6) 0.2436(6) -0.1742(5) 0.110(3) Uani d . 1 1
H H9A 0.4271 0.2323 -0.1605 0.165 Uiso calc R 1 1
H H9B 0.3520 0.3050 -0.1581 0.165 Uiso calc R 1 1
H H9C 0.3489 0.2386 -0.2286 0.165 Uiso calc R 1 1
C C10 0.3719(3) 0.2648(4) 0.1917(3) 0.0667(16) Uani d . 1 1
H H10A 0.4222 0.3047 0.2030 0.100 Uiso calc R 1 1
H H10B 0.3817 0.2088 0.2215 0.100 Uiso calc R 1 1
H H10C 0.3213 0.2965 0.2038 0.100 Uiso calc R 1 1
C C11 -0.0326(3) -0.0067(3) 0.0892(3) 0.0397(10) Uani d . 1 1
C C12 0.0199(3) -0.0321(3) 0.1574(3) 0.0441(10) Uani d . 1 1
H H12 0.0179 0.0032 0.2010 0.053 Uiso calc R 1 1
C C13 0.0767(3) -0.1107(3) 0.1620(3) 0.0466(10) Uani d . 1 1
H H13 0.1105 -0.1268 0.2084 0.056 Uiso calc R 1 1
C C14 0.0818(3) -0.1643(3) 0.0962(3) 0.0484(11) Uani d . 1 1
C C15 0.0298(3) -0.1365(3) 0.0277(3) 0.0472(10) Uani d . 1 1
H H15 0.0328 -0.1701 -0.0166 0.057 Uiso calc R 1 1
C C16 -0.0262(2) -0.0602(3) 0.0242(3) 0.0419(9) Uani d . 1 1
H H16 -0.0601 -0.0443 -0.0222 0.050 Uiso calc R 1 1
C C17 -0.0956(3) 0.0766(3) 0.0801(3) 0.0545(12) Uani d . 1 1
H H17 -0.0907 0.1071 0.0316 0.065 Uiso calc R 1 1
C C18 -0.0757(4) 0.1487(4) 0.1421(5) 0.082(2) Uani d . 1 1
H H18A -0.0799 0.1208 0.1905 0.123 Uiso calc R 1 1
H H18B -0.1170 0.1989 0.1324 0.123 Uiso calc R 1 1
H H18C -0.0175 0.1724 0.1430 0.123 Uiso calc R 1 1
C C19 -0.1899(3) 0.0414(4) 0.0745(6) 0.095(3) Uani d . 1 1
H H19A -0.2025 -0.0017 0.0328 0.143 Uiso calc R 1 1
H H19B -0.2296 0.0932 0.0660 0.143 Uiso calc R 1 1
H H19C -0.1967 0.0107 0.1212 0.143 Uiso calc R 1 1
C C20 0.1397(3) -0.2491(3) 0.0989(5) 0.091(3) Uani d . 1 1
H H20A 0.1881 -0.2428 0.1399 0.137 Uiso calc R 1 1
H H20B 0.1613 -0.2550 0.0515 0.137 Uiso calc R 1 1
H H20C 0.1065 -0.3037 0.1071 0.137 Uiso calc R 1 1
C C21 0.1759(2) 0.1523(2) 0.2144(2) 0.0318(7) Uani d . 1 1
C C22 0.1763(2) 0.1270(3) 0.2903(2) 0.0381(8) Uani d . 1 1
H H22 0.1959 0.0680 0.3069 0.046 Uiso calc R 1 1
C C23 0.1479(3) 0.1880(3) 0.3412(2) 0.0456(9) Uani d . 1 1
H H23 0.1476 0.1698 0.3914 0.055 Uiso calc R 1 1
C C24 0.1202(2) 0.2753(3) 0.3176(2) 0.0431(9) Uani d . 1 1
C C25 0.1177(3) 0.3026(3) 0.2427(2) 0.0407(8) Uani d . 1 1
H H25 0.0976 0.3617 0.2269 0.049 Uiso calc R 1 1
C C26 0.1457(2) 0.2409(3) 0.1908(2) 0.0365(8) Uani d . 1 1
H H26 0.1440 0.2589 0.1403 0.044 Uiso calc R 1 1
C C27 0.3138(2) -0.1002(3) 0.0697(3) 0.0413(9) Uani d . 1 1
H H27A 0.3159 -0.0859 0.1234 0.050 Uiso calc R 1 1
H H27B 0.2955 -0.1646 0.0617 0.050 Uiso calc R 1 1
C C28 0.4040(2) -0.0887(3) 0.0494(3) 0.0382(9) Uani d . 1 1
C C29 0.4732(3) -0.0540(3) 0.1000(3) 0.0463(10) Uani d . 1 1
H H29 0.4660 -0.0401 0.1497 0.056 Uiso calc R 1 1
C C30 0.5543(3) -0.0392(3) 0.0774(3) 0.0540(12) Uani d . 1 1
H H30 0.6005 -0.0153 0.1121 0.065 Uiso calc R 1 1
C C31 0.5663(3) -0.0597(3) 0.0048(3) 0.0536(11) Uani d . 1 1
H H31 0.6203 -0.0487 -0.0101 0.064 Uiso calc R 1 1
C C32 0.4971(3) -0.0975(3) -0.0476(3) 0.0601(13) Uani d . 1 1
H H32 0.5052 -0.1129 -0.0968 0.072 Uiso calc R 1 1
C C33 0.4171(3) -0.1112(3) -0.0250(3) 0.0500(11) Uani d . 1 1
H H33 0.3710 -0.1358 -0.0595 0.060 Uiso calc R 1 1
C C34 0.0879(2) 0.1145(3) -0.0955(2) 0.0406(8) Uani d . 1 1
H H34A 0.1073 0.1690 -0.1205 0.049 Uiso calc R 1 1
H H34B 0.1209 0.0612 -0.1088 0.049 Uiso calc R 1 1
C C35 -0.0078(2) 0.0988(3) -0.1235(2) 0.0376(8) Uani d . 1 1
C C36 -0.0411(3) 0.0170(3) -0.1584(3) 0.0511(10) Uani d . 1 1
H H36 -0.0032 -0.0302 -0.1678 0.061 Uiso calc R 1 1
C C37 -0.1319(4) 0.0053(4) -0.1796(3) 0.0602(13) Uani d . 1 1
H H37 -0.1538 -0.0494 -0.2036 0.072 Uiso calc R 1 1
C C38 -0.1877(3) 0.0729(4) -0.1652(3) 0.0652(14) Uani d . 1 1
H H38 -0.2478 0.0638 -0.1782 0.078 Uiso calc R 1 1
C C39 -0.1565(3) 0.1543(5) -0.1317(3) 0.0691(15) Uani d . 1 1
H H39 -0.1950 0.2013 -0.1229 0.083 Uiso calc R 1 1
C C40 -0.0678(3) 0.1665(3) -0.1112(3) 0.0494(10) Uani d . 1 1
H H40 -0.0472 0.2222 -0.0882 0.059 Uiso calc R 1 1
O O1 0.0975(2) 0.3350(3) 0.3719(2) 0.0593(8) Uani d . 1 1
H H1 0.0820 0.3852 0.3519 0.089 Uiso calc R 1 1
S S1 0.22003(5) 0.07062(6) 0.15529(5) 0.02976(16) Uani d . 1 1
S S2 0.23352(5) -0.02440(6) 0.01262(5) 0.02999(17) Uani d . 1 1
S S3 0.11024(5) 0.13178(6) 0.00909(5) 0.02880(17) Uani d . 1 1
Ru Ru1 0.265363(15) 0.136095(17) 0.044464(15) 0.02751(6) Uani d . 1 1
Ru Ru2 0.107114(15) -0.013494(17) 0.074285(15) 0.02631(6) Uani d . 1 1
B B1 0.1140(3) 0.5937(4) 0.2810(3) 0.0508(12) Uani d . 1 1
F F1 0.0880(5) 0.5128(3) 0.3096(4) 0.161(3) Uani d . 1 1
F F2 0.1726(2) 0.5769(3) 0.23242(19) 0.0842(11) Uani d . 1 1
F F3 0.0429(4) 0.6320(7) 0.2444(4) 0.196(4) Uani d . 1 1
F F4 0.1457(4) 0.6454(6) 0.3380(4) 0.212(5) Uani d . 1 1

loop_
_atom_site_aniso_label
_atom_site_aniso_U_11
_atom_site_aniso_U_22
_atom_site_aniso_U_33
_atom_site_aniso_U_12
_atom_site_aniso_U_13
_atom_site_aniso_U_23
C1 0.0331(17) 0.046(2) 0.049(2) -0.0089(16) 0.0128(17) 0.0188(18)
C2 0.0272(16) 0.0314(17) 0.043(2) -0.0065(13) 0.0120(15) 0.0043(15)
C3 0.0244(15) 0.0380(19) 0.050(2) -0.0071(14) 0.0069(15) 0.0017(18)
C4 0.0360(18) 0.035(2) 0.070(3) -0.0164(16) 0.0148(19) -0.009(2)
C5 0.044(2) 0.0277(19) 0.093(4) -0.0083(16) 0.030(3) 0.002(2)
C6 0.037(2) 0.037(2) 0.091(4) -0.0002(16) 0.020(2) 0.033(2)
C7 0.044(2) 0.104(4) 0.048(3) -0.009(3) 0.015(2) 0.029(3)
C8 0.111(5) 0.102(5) 0.041(3) -0.062(4) 0.011(3) -0.002(3)
C9 0.147(7) 0.088(4) 0.119(6) 0.024(4) 0.089(5) 0.058(4)
C10 0.048(2) 0.073(3) 0.082(4) -0.022(2) 0.021(2) -0.042(3)
C11 0.0280(17) 0.0348(19) 0.060(3) -0.0046(14) 0.0184(18) 0.0097(18)
C12 0.046(2) 0.050(2) 0.044(2) -0.0096(18) 0.0295(19) 0.0008(19)
C13 0.0347(18) 0.058(2) 0.049(2) -0.0050(17) 0.0108(17) 0.030(2)
C14 0.0350(19) 0.0304(18) 0.086(4) -0.0031(15) 0.029(2) 0.017(2)
C15 0.041(2) 0.040(2) 0.066(3) -0.0169(17) 0.028(2) -0.014(2)
C16 0.0275(17) 0.054(2) 0.045(2) -0.0154(17) 0.0077(16) 0.0044(19)
C17 0.038(2) 0.041(2) 0.088(4) 0.0049(17) 0.020(2) 0.014(2)
C18 0.058(3) 0.047(3) 0.147(6) 0.004(2) 0.034(4) -0.018(3)
C19 0.036(2) 0.049(3) 0.205(8) 0.001(2) 0.032(4) -0.002(4)
C20 0.051(3) 0.037(2) 0.197(8) 0.004(2) 0.053(4) 0.031(4)
C21 0.0247(14) 0.0372(18) 0.0332(18) -0.0013(13) 0.0034(13) 0.0016(14)
C22 0.0385(18) 0.041(2) 0.0360(19) 0.0022(15) 0.0097(15) 0.0095(15)
C23 0.047(2) 0.060(3) 0.033(2) 0.0005(19) 0.0154(17) 0.0044(18)
C24 0.0354(19) 0.056(2) 0.041(2) 0.0008(17) 0.0153(16) -0.0088(18)
C25 0.0425(19) 0.0381(19) 0.042(2) 0.0079(16) 0.0078(17) -0.0012(16)
C26 0.0432(19) 0.0360(18) 0.0303(18) 0.0049(15) 0.0062(15) 0.0029(14)
C27 0.0338(18) 0.0351(19) 0.058(3) 0.0087(15) 0.0176(18) 0.0067(18)
C28 0.0307(17) 0.0327(19) 0.054(2) 0.0045(14) 0.0142(17) 0.0050(17)
C29 0.041(2) 0.045(2) 0.054(3) 0.0077(17) 0.0079(18) 0.0115(19)
C30 0.0323(19) 0.056(3) 0.070(3) -0.0020(18) -0.002(2) 0.014(2)
C31 0.034(2) 0.051(3) 0.080(3) 0.0052(18) 0.022(2) 0.006(2)
C32 0.054(3) 0.053(3) 0.082(4) -0.005(2) 0.038(3) -0.015(3)
C33 0.040(2) 0.047(2) 0.067(3) -0.0054(17) 0.020(2) -0.014(2)
C34 0.0354(18) 0.058(2) 0.0292(19) 0.0035(16) 0.0076(15) 0.0106(17)
C35 0.0370(18) 0.043(2) 0.033(2) -0.0005(15) 0.0069(15) 0.0046(16)
C36 0.064(3) 0.050(2) 0.040(2) 0.003(2) 0.008(2) -0.0050(19)
C37 0.067(3) 0.054(3) 0.055(3) -0.022(2) -0.004(2) -0.005(2)
C38 0.047(2) 0.079(4) 0.064(3) -0.006(3) -0.008(2) 0.008(3)
C39 0.039(2) 0.092(4) 0.071(4) 0.010(2) -0.006(2) -0.015(3)
C40 0.039(2) 0.048(2) 0.057(3) 0.0047(17) -0.0073(19) -0.005(2)
O1 0.071(2) 0.064(2) 0.0481(18) 0.0128(17) 0.0241(16) -0.0114(16)
S1 0.0282(4) 0.0300(4) 0.0310(4) 0.0016(3) 0.0046(3) 0.0047(3)
S2 0.0257(4) 0.0291(4) 0.0370(5) -0.0027(3) 0.0104(3) 0.0007(3)
S3 0.0242(4) 0.0319(4) 0.0307(4) -0.0001(3) 0.0057(3) 0.0069(3)
Ru1 0.02280(11) 0.02572(12) 0.03464(14) -0.00190(10) 0.00659(10) 0.00523(11)
Ru2 0.02355(11) 0.02625(12) 0.03065(13) -0.00107(11) 0.00895(9) 0.00414(12)
B1 0.045(2) 0.054(3) 0.053(3) 0.005(2) 0.008(2) -0.008(2)
F1 0.235(7) 0.072(3) 0.220(7) 0.026(3) 0.171(6) 0.007(3)
F2 0.080(2) 0.118(3) 0.060(2) 0.033(2) 0.0282(17) 0.0103(19)
F3 0.111(4) 0.341(11) 0.141(5) 0.118(5) 0.035(4) 0.067(6)
F4 0.189(6) 0.306(9) 0.170(6) -0.184(7) 0.113(5) -0.171(6)

loop_
_atom_type_symbol
_atom_type_description
_atom_type_scat_dispersion_real
_atom_type_scat_dispersion_imag
_atom_type_scat_source
C C 0.0033 0.0016 'International Tables Vol C Tables 4.2.6.8 and 6.1.1.4'
H H 0.0000 0.0000 'International Tables Vol C Tables 4.2.6.8 and 6.1.1.4'
O O 0.0106 0.0060 'International Tables Vol C Tables 4.2.6.8 and 6.1.1.4'
S S 0.1246 0.1234 'International Tables Vol C Tables 4.2.6.8 and 6.1.1.4'
Ru Ru -1.2594 0.8363 'International Tables Vol C Tables 4.2.6.8 and 6.1.1.4'
B B 0.0013 0.0007 'International Tables Vol C Tables 4.2.6.8 and 6.1.1.4'
F F 0.0171 0.0103 'International Tables Vol C Tables 4.2.6.8 and 6.1.1.4'

loop_
_geom_angle_atom_site_label_1
_geom_angle_atom_site_label_2
_geom_angle_atom_site_label_3
_geom_angle
C6 C1 C2 117.0(4)
C6 C1 C7 119.4(4)
C2 C1 C7 123.6(4)
C6 C1 Ru1 69.4(2)
C2 C1 Ru1 70.3(2)
C7 C1 Ru1 133.2(3)
C3 C2 C1 121.4(4)
C3 C2 Ru1 71.9(2)
C1 C2 Ru1 72.4(2)
C3 C2 H2 119.3
C1 C2 H2 119.3
Ru1 C2 H2 128.7
C2 C3 C4 120.6(4)
C2 C3 Ru1 71.1(2)
C4 C3 Ru1 71.7(2)
C2 C3 H3 119.7
C4 C3 H3 119.7
Ru1 C3 H3 130.0
C5 C4 C3 118.4(4)
C5 C4 C10 121.5(4)
C3 C4 C10 120.1(4)
C5 C4 Ru1 70.2(2)
C3 C4 Ru1 71.1(2)
C10 C4 Ru1 129.5(3)
C4 C5 C6 121.0(4)
C4 C5 Ru1 73.0(2)
C6 C5 Ru1 71.1(2)
C4 C5 H5 119.5
C6 C5 H5 119.5
Ru1 C5 H5 128.8
C5 C6 C1 121.7(4)
C5 C6 Ru1 71.6(2)
C1 C6 Ru1 73.3(2)
C5 C6 H6 119.1
C1 C6 H6 119.1
Ru1 C6 H6 128.2
C8 C7 C9 109.5(5)
C8 C7 C1 114.1(4)
C9 C7 C1 109.5(6)
C8 C7 H7 107.8
C9 C7 H7 107.8
C1 C7 H7 107.8
C7 C8 H8A 109.5
C7 C8 H8B 109.5
H8A C8 H8B 109.5
C7 C8 H8C 109.5
H8A C8 H8C 109.5
H8B C8 H8C 109.5
C7 C9 H9A 109.5
C7 C9 H9B 109.5
H9A C9 H9B 109.5
C7 C9 H9C 109.5
H9A C9 H9C 109.5
H9B C9 H9C 109.5
C4 C10 H10A 109.5
C4 C10 H10B 109.5
H10A C10 H10B 109.5
C4 C10 H10C 109.5
H10A C10 H10C 109.5
H10B C10 H10C 109.5
C12 C11 C16 117.6(4)
C12 C11 C17 124.4(4)
C16 C11 C17 118.0(4)
C12 C11 Ru2 69.6(2)
C16 C11 Ru2 71.2(2)
C17 C11 Ru2 129.5(3)
C11 C12 C13 121.6(4)
C11 C12 Ru2 73.5(2)
C13 C12 Ru2 71.9(2)
C11 C12 H12 119.2
C13 C12 H12 119.2
Ru2 C12 H12 127.5
C14 C13 C12 120.1(4)
C14 C13 Ru2 73.2(2)
C12 C13 Ru2 70.0(2)
C14 C13 H13 119.9
C12 C13 H13 119.9
Ru2 C13 H13 129.1
C15 C14 C13 117.4(4)
C15 C14 C20 120.7(5)
C13 C14 C20 121.8(5)
C15 C14 Ru2 70.5(2)
C13 C14 Ru2 69.7(2)
C20 C14 Ru2 131.6(3)
C16 C15 C14 121.9(4)
C16 C15 Ru2 71.6(2)
C14 C15 Ru2 72.8(2)
C16 C15 H15 119.1
C14 C15 H15 119.1
Ru2 C15 H15 129.0
C15 C16 C11 121.4(4)
C15 C16 Ru2 71.8(2)
C11 C16 Ru2 72.0(2)
C15 C16 H16 119.3
C11 C16 H16 119.3
Ru2 C16 H16 129.5
C18 C17 C19 110.6(5)
C18 C17 C11 114.1(5)
C19 C17 C11 109.4(4)
C18 C17 H17 107.5
C19 C17 H17 107.5
C11 C17 H17 107.5
C17 C18 H18A 109.5
C17 C18 H18B 109.5
H18A C18 H18B 109.5
C17 C18 H18C 109.5
H18A C18 H18C 109.5
H18B C18 H18C 109.5
C17 C19 H19A 109.5
C17 C19 H19B 109.5
H19A C19 H19B 109.5
C17 C19 H19C 109.5
H19A C19 H19C 109.5
H19B C19 H19C 109.5
C14 C20 H20A 109.5
C14 C20 H20B 109.5
H20A C20 H20B 109.5
C14 C20 H20C 109.5
H20A C20 H20C 109.5
H20B C20 H20C 109.5
C26 C21 C22 118.4(3)
C26 C21 S1 124.4(3)
C22 C21 S1 117.2(3)
C23 C22 C21 121.1(4)
C23 C22 H22 119.5
C21 C22 H22 119.5
C24 C23 C22 119.9(4)
C24 C23 H23 120.1
C22 C23 H23 120.1
C23 C24 O1 117.3(4)
C23 C24 C25 120.8(4)
O1 C24 C25 121.9(4)
C24 C25 C26 119.6(4)
C24 C25 H25 120.2
C26 C25 H25 120.2
C21 C26 C25 120.3(4)
C21 C26 H26 119.8
C25 C26 H26 119.8
C28 C27 S2 112.0(3)
C28 C27 H27A 109.2
S2 C27 H27A 109.2
C28 C27 H27B 109.2
S2 C27 H27B 109.2
H27A C27 H27B 107.9
C29 C28 C33 118.7(4)
C29 C28 C27 122.4(4)
C33 C28 C27 118.8(4)
C28 C29 C30 120.6(4)
C28 C29 H29 119.7
C30 C29 H29 119.7
C31 C30 C29 120.5(4)
C31 C30 H30 119.7
C29 C30 H30 119.7
C30 C31 C32 120.0(4)
C30 C31 H31 120.0
C32 C31 H31 120.0
C33 C32 C31 119.1(5)
C33 C32 H32 120.5
C31 C32 H32 120.5
C32 C33 C28 121.0(4)
C32 C33 H33 119.5
C28 C33 H33 119.5
C35 C34 S3 111.4(3)
C35 C34 H34A 109.3
S3 C34 H34A 109.3
C35 C34 H34B 109.3
S3 C34 H34B 109.3
H34A C34 H34B 108.0
C40 C35 C36 117.0(4)
C40 C35 C34 119.6(4)
C36 C35 C34 123.4(4)
C35 C36 C37 120.3(4)
C35 C36 H36 119.9
C37 C36 H36 119.9
C38 C37 C36 120.4(4)
C38 C37 H37 119.8
C36 C37 H37 119.8
C37 C38 C39 120.4(5)
C37 C38 H38 119.8
C39 C38 H38 119.8
C38 C39 C40 119.5(5)
C38 C39 H39 120.3
C40 C39 H39 120.3
C39 C40 C35 122.5(5)
C39 C40 H40 118.8
C35 C40 H40 118.8
C24 O1 H1 109.5
C21 S1 Ru1 114.81(12)
C21 S1 Ru2 111.85(11)
Ru1 S1 Ru2 89.27(3)
C27 S2 Ru2 108.48(13)
C27 S2 Ru1 110.18(15)
Ru2 S2 Ru1 88.93(3)
C34 S3 Ru1 106.43(12)
C34 S3 Ru2 110.79(14)
Ru1 S3 Ru2 89.68(3)
C6 Ru1 C5 37.3(2)
C6 Ru1 C2 66.74(14)
C5 Ru1 C2 78.89(15)
C6 Ru1 C3 78.73(16)
C5 Ru1 C3 66.47(16)
C2 Ru1 C3 36.95(15)
C6 Ru1 C4 66.98(19)
C5 Ru1 C4 36.83(18)
C2 Ru1 C4 67.04(15)
C3 Ru1 C4 37.19(15)
C6 Ru1 C1 37.27(17)
C5 Ru1 C1 67.45(18)
C2 Ru1 C1 37.31(14)
C3 Ru1 C1 67.13(15)
C4 Ru1 C1 79.82(16)
C6 Ru1 S3 93.80(11)
C5 Ru1 S3 103.06(12)
C2 Ru1 S3 145.72(11)
C3 Ru1 S3 169.43(11)
C4 Ru1 S3 132.82(11)
C1 Ru1 S3 111.14(11)
C6 Ru1 S1 147.03(15)
C5 Ru1 S1 113.05(15)
C2 Ru1 S1 133.72(11)
C3 Ru1 S1 104.49(11)
C4 Ru1 S1 95.42(12)
C1 Ru1 S1 170.98(11)
S3 Ru1 S1 77.72(3)
C6 Ru1 S2 134.30(16)
C5 Ru1 S2 171.64(15)
C2 Ru1 S2 97.38(10)
C3 Ru1 S2 114.82(11)
C4 Ru1 S2 148.05(12)
C1 Ru1 S2 105.05(12)
S3 Ru1 S2 75.75(3)
S1 Ru1 S2 74.95(3)
C12 Ru2 C13 38.01(17)
C12 Ru2 C16 66.05(17)
C13 Ru2 C16 78.40(16)
C12 Ru2 C15 78.34(16)
C13 Ru2 C15 66.03(18)
C16 Ru2 C15 36.62(17)
C12 Ru2 C11 36.90(18)
C13 Ru2 C11 67.55(15)
C16 Ru2 C11 36.87(16)
C15 Ru2 C11 66.59(15)
C12 Ru2 C14 67.56(16)
C13 Ru2 C14 37.03(19)
C16 Ru2 C14 66.43(17)
C15 Ru2 C14 36.65(19)
C11 Ru2 C14 79.68(14)
C12 Ru2 S3 120.02(12)
C13 Ru2 S3 157.02(13)
C16 Ru2 S3 99.26(12)
C15 Ru2 S3 124.53(14)
C11 Ru2 S3 96.70(10)
C14 Ru2 S3 160.63(15)
C12 Ru2 S2 161.04(13)
C13 Ru2 S2 124.58(12)
C16 Ru2 S2 124.98(12)
C15 Ru2 S2 102.07(11)
C11 Ru2 S2 159.91(13)
C14 Ru2 S2 101.26(10)
S3 Ru2 S2 75.68(3)
C12 Ru2 S1 97.29(12)
C13 Ru2 S1 96.53(12)
C16 Ru2 S1 158.92(12)
C15 Ru2 S1 157.00(14)
C11 Ru2 S1 122.26(13)
C14 Ru2 S1 120.75(14)
S3 Ru2 S1 77.37(3)
S2 Ru2 S1 74.81(3)
F4 B1 F3 109.4(7)
F4 B1 F1 107.3(6)
F3 B1 F1 105.7(6)
F4 B1 F2 113.0(5)
F3 B1 F2 110.6(5)
F1 B1 F2 110.6(5)

loop_
_geom_bond_atom_site_label_1
_geom_bond_atom_site_label_2
_geom_bond_distance
C1 C6 1.416(7)
C1 C2 1.425(6)
C1 C7 1.513(7)
C1 Ru1 2.240(4)
C2 C3 1.406(6)
C2 Ru1 2.213(3)
C2 H2 0.9300
C3 C4 1.421(6)
C3 Ru1 2.224(4)
C3 H3 0.9300
C4 C5 1.400(7)
C4 C10 1.508(7)
C4 Ru1 2.233(4)
C5 C6 1.404(8)
C5 Ru1 2.196(4)
C5 H5 0.9300
C6 Ru1 2.189(4)
C6 H6 0.9300
C7 C8 1.504(9)
C7 C9 1.507(8)
C7 H7 0.9800
C8 H8A 0.9600
C8 H8B 0.9600
C8 H8C 0.9600
C9 H9A 0.9600
C9 H9B 0.9600
C9 H9C 0.9600
C10 H10A 0.9600
C10 H10B 0.9600
C10 H10C 0.9600
C11 C12 1.392(7)
C11 C16 1.403(6)
C11 C17 1.534(6)
C11 Ru2 2.223(4)
C12 C13 1.424(6)
C12 Ru2 2.174(4)
C12 H12 0.9300
C13 C14 1.411(7)
C13 Ru2 2.199(4)
C13 H13 0.9300
C14 C15 1.402(7)
C14 C20 1.507(6)
C14 Ru2 2.244(4)
C15 C16 1.391(6)
C15 Ru2 2.215(4)
C15 H15 0.9300
C16 Ru2 2.213(4)
C16 H16 0.9300
C17 C18 1.505(8)
C17 C19 1.532(6)
C17 H17 0.9800
C18 H18A 0.9600
C18 H18B 0.9600
C18 H18C 0.9600
C19 H19A 0.9600
C19 H19B 0.9600
C19 H19C 0.9600
C20 H20A 0.9600
C20 H20B 0.9600
C20 H20C 0.9600
C21 C26 1.395(5)
C21 C22 1.396(5)
C21 S1 1.782(4)
C22 C23 1.382(6)
C22 H22 0.9300
C23 C24 1.367(6)
C23 H23 0.9300
C24 O1 1.376(5)
C24 C25 1.382(6)
C25 C26 1.396(5)
C25 H25 0.9300
C26 H26 0.9300
C27 C28 1.508(5)
C27 S2 1.828(4)
C27 H27A 0.9700
C27 H27B 0.9700
C28 C29 1.375(6)
C28 C33 1.406(6)
C29 C30 1.395(6)
C29 H29 0.9300
C30 C31 1.364(8)
C30 H30 0.9300
C31 C32 1.408(8)
C31 H31 0.9300
C32 C33 1.377(6)
C32 H32 0.9300
C33 H33 0.9300
C34 C35 1.501(5)
C34 S3 1.849(4)
C34 H34A 0.9700
C34 H34B 0.9700
C35 C40 1.385(6)
C35 C36 1.386(6)
C36 C37 1.405(7)
C36 H36 0.9300
C37 C38 1.350(8)
C37 H37 0.9300
C38 C39 1.363(8)
C38 H38 0.9300
C39 C40 1.372(6)
C39 H39 0.9300
C40 H40 0.9300
O1 H1 0.8200
S1 Ru1 2.3878(9)
S1 Ru2 2.3992(9)
S2 Ru2 2.3991(8)
S2 Ru1 2.4023(9)
S3 Ru1 2.3813(8)
S3 Ru2 2.3882(8)
B1 F4 1.286(7)
B1 F3 1.304(7)
B1 F1 1.355(7)
B1 F2 1.372(6)

loop_
_geom_hbond_atom_site_label_D
_geom_hbond_atom_site_label_H
_geom_hbond_atom_site_label_A
_geom_hbond_site_symmetry_A
_geom_hbond_distance_DH
_geom_hbond_distance_HA
_geom_hbond_distance_DA
_geom_hbond_angle_DHA
O1 H1 F1 . 0.82 1.99 2.773(9) 160.5
C3 H3 F3 3_545 0.93 2.52 3.340(11) 147.7
C30 H30 F2 3_545 0.93 2.60 3.472(9) 155.6
C6 H6 F4 2_564 0.93 2.34 3.249(10) 166.1

loop_
_geom_torsion_atom_site_label_1
_geom_torsion_atom_site_label_2
_geom_torsion_atom_site_label_3
_geom_torsion_atom_site_label_4
_geom_torsion
C6 C1 C2 C3 -1.9(5)
C7 C1 C2 C3 175.7(4)
Ru1 C1 C2 C3 -54.9(3)
C6 C1 C2 Ru1 53.1(3)
C7 C1 C2 Ru1 -129.4(4)
C1 C2 C3 C4 1.1(5)
Ru1 C2 C3 C4 -54.1(3)
C1 C2 C3 Ru1 55.1(3)
C2 C3 C4 C5 0.2(5)
Ru1 C3 C4 C5 -53.6(3)
C2 C3 C4 C10 179.2(4)
Ru1 C3 C4 C10 125.4(4)
C2 C3 C4 Ru1 53.8(3)
C3 C4 C5 C6 -0.5(6)
C10 C4 C5 C6 -179.5(4)
Ru1 C4 C5 C6 -54.6(3)
C3 C4 C5 Ru1 54.1(3)
C10 C4 C5 Ru1 -124.9(4)
C4 C5 C6 C1 -0.4(6)
Ru1 C5 C6 C1 -55.9(3)
C4 C5 C6 Ru1 55.5(3)
C2 C1 C6 C5 1.6(5)
C7 C1 C6 C5 -176.1(4)
Ru1 C1 C6 C5 55.1(3)
C2 C1 C6 Ru1 -53.5(3)
C7 C1 C6 Ru1 128.8(4)
C6 C1 C7 C8 -156.4(4)
C2 C1 C7 C8 26.1(6)
Ru1 C1 C7 C8 -67.8(6)
C6 C1 C7 C9 80.4(6)
C2 C1 C7 C9 -97.1(6)
Ru1 C1 C7 C9 169.0(4)
C16 C11 C12 C13 -1.5(5)
C17 C11 C12 C13 179.6(3)
Ru2 C11 C12 C13 -55.8(3)
C16 C11 C12 Ru2 54.4(3)
C17 C11 C12 Ru2 -124.6(4)
C11 C12 C13 C14 1.0(6)
Ru2 C12 C13 C14 -55.6(3)
C11 C12 C13 Ru2 56.5(3)
C12 C13 C14 C15 0.4(5)
Ru2 C13 C14 C15 -53.7(3)
C12 C13 C14 C20 -178.8(4)
Ru2 C13 C14 C20 127.1(3)
C12 C13 C14 Ru2 54.1(3)
C13 C14 C15 C16 -1.1(5)
C20 C14 C15 C16 178.0(3)
Ru2 C14 C15 C16 -54.5(3)
C13 C14 C15 Ru2 53.3(3)
C20 C14 C15 Ru2 -127.5(3)
C14 C15 C16 C11 0.6(6)
Ru2 C15 C16 C11 -54.4(3)
C14 C15 C16 Ru2 55.0(3)
C12 C11 C16 C15 0.7(5)
C17 C11 C16 C15 179.7(3)
Ru2 C11 C16 C15 54.3(3)
C12 C11 C16 Ru2 -53.6(3)
C17 C11 C16 Ru2 125.4(3)
C12 C11 C17 C18 20.0(6)
C16 C11 C17 C18 -159.0(4)
Ru2 C11 C17 C18 -71.1(6)
C12 C11 C17 C19 -104.6(6)
C16 C11 C17 C19 76.4(6)
Ru2 C11 C17 C19 164.4(5)
C26 C21 C22 C23 -0.4(6)
S1 C21 C22 C23 176.4(3)
C21 C22 C23 C24 -1.0(6)
C22 C23 C24 O1 -176.3(4)
C22 C23 C24 C25 1.9(6)
C23 C24 C25 C26 -1.4(6)
O1 C24 C25 C26 176.8(4)
C22 C21 C26 C25 1.0(5)
S1 C21 C26 C25 -175.6(3)
C24 C25 C26 C21 -0.1(6)
S2 C27 C28 C29 115.2(4)
S2 C27 C28 C33 -62.6(4)
C33 C28 C29 C30 1.6(6)
C27 C28 C29 C30 -176.2(4)
C28 C29 C30 C31 -0.5(7)
C29 C30 C31 C32 -1.1(7)
C30 C31 C32 C33 1.5(7)
C31 C32 C33 C28 -0.3(7)
C29 C28 C33 C32 -1.1(7)
C27 C28 C33 C32 176.7(4)
S3 C34 C35 C40 59.4(5)
S3 C34 C35 C36 -117.3(4)
C40 C35 C36 C37 -0.1(7)
C34 C35 C36 C37 176.6(4)
C35 C36 C37 C38 -0.9(8)
C36 C37 C38 C39 1.7(9)
C37 C38 C39 C40 -1.3(9)
C38 C39 C40 C35 0.3(9)
C36 C35 C40 C39 0.4(7)
C34 C35 C40 C39 -176.4(5)
C26 C21 S1 Ru1 17.9(3)
C22 C21 S1 Ru1 -158.7(2)
C26 C21 S1 Ru2 -81.9(3)
C22 C21 S1 Ru2 101.5(3)
C28 C27 S2 Ru2 -162.8(3)
C28 C27 S2 Ru1 -67.0(3)
C35 C34 S3 Ru1 173.0(3)
C35 C34 S3 Ru2 76.9(3)
C1 C6 Ru1 C5 132.7(4)
C5 C6 Ru1 C2 -102.6(3)
C1 C6 Ru1 C2 30.1(2)
C5 C6 Ru1 C3 -65.8(3)
C1 C6 Ru1 C3 66.9(3)
C5 C6 Ru1 C4 -28.7(2)
C1 C6 Ru1 C4 104.0(3)
C5 C6 Ru1 C1 -132.7(4)
C5 C6 Ru1 S3 106.6(2)
C1 C6 Ru1 S3 -120.7(3)
C5 C6 Ru1 S1 33.5(4)
C1 C6 Ru1 S1 166.17(19)
C5 C6 Ru1 S2 -179.61(19)
C1 C6 Ru1 S2 -46.9(3)
C4 C5 Ru1 C6 -132.4(4)
C4 C5 Ru1 C2 -66.4(3)
C6 C5 Ru1 C2 66.0(2)
C4 C5 Ru1 C3 -29.8(3)
C6 C5 Ru1 C3 102.7(3)
C6 C5 Ru1 C4 132.4(4)
C4 C5 Ru1 C1 -103.6(3)
C6 C5 Ru1 C1 28.8(2)
C4 C5 Ru1 S3 148.7(2)
C6 C5 Ru1 S3 -78.9(2)
C4 C5 Ru1 S1 66.6(3)
C6 C5 Ru1 S1 -161.0(2)
C3 C2 Ru1 C6 102.6(3)
C1 C2 Ru1 C6 -30.1(3)
C3 C2 Ru1 C5 65.4(3)
C1 C2 Ru1 C5 -67.2(3)
C1 C2 Ru1 C3 -132.7(3)
C3 C2 Ru1 C4 28.8(2)
C1 C2 Ru1 C4 -103.8(3)
C3 C2 Ru1 C1 132.7(3)
C3 C2 Ru1 S3 162.38(19)
C1 C2 Ru1 S3 29.7(3)
C3 C2 Ru1 S1 -45.9(3)
C1 C2 Ru1 S1 -178.6(2)
C3 C2 Ru1 S2 -122.1(2)
C1 C2 Ru1 S2 105.2(2)
C2 C3 Ru1 C6 -66.1(3)
C4 C3 Ru1 C6 66.6(3)
C2 C3 Ru1 C5 -103.2(3)
C4 C3 Ru1 C5 29.5(3)
C4 C3 Ru1 C2 132.7(4)
C2 C3 Ru1 C4 -132.7(4)
C2 C3 Ru1 C1 -28.9(2)
C4 C3 Ru1 C1 103.8(3)
C2 C3 Ru1 S3 -111.6(6)
C4 C3 Ru1 S3 21.1(8)
C2 C3 Ru1 S1 147.6(2)
C4 C3 Ru1 S1 -79.7(3)
C2 C3 Ru1 S2 67.7(2)
C4 C3 Ru1 S2 -159.6(2)
C5 C4 Ru1 C6 29.1(3)
C3 C4 Ru1 C6 -102.0(3)
C10 C4 Ru1 C6 144.1(5)
C3 C4 Ru1 C5 -131.1(4)
C10 C4 Ru1 C5 115.0(5)
C5 C4 Ru1 C2 102.5(3)
C3 C4 Ru1 C2 -28.6(2)
C10 C4 Ru1 C2 -142.5(5)
C5 C4 Ru1 C3 131.1(4)
C10 C4 Ru1 C3 -113.8(5)
C5 C4 Ru1 C1 65.8(3)
C3 C4 Ru1 C1 -65.4(3)
C10 C4 Ru1 C1 -179.2(5)
C5 C4 Ru1 S3 -43.7(3)
C3 C4 Ru1 S3 -174.84(19)
C10 C4 Ru1 S3 71.3(5)
C5 C4 Ru1 S1 -122.0(3)
C3 C4 Ru1 S1 106.9(2)
C10 C4 Ru1 S1 -6.9(4)
C5 C4 Ru1 S2 167.9(2)
C3 C4 Ru1 S2 36.8(4)
C10 C4 Ru1 S2 -77.0(5)
C2 C1 Ru1 C6 130.4(4)
C7 C1 Ru1 C6 -111.6(6)
C6 C1 Ru1 C5 -28.9(3)
C2 C1 Ru1 C5 101.6(3)
C7 C1 Ru1 C5 -140.4(5)
C6 C1 Ru1 C2 -130.4(4)
C7 C1 Ru1 C2 118.0(6)
C6 C1 Ru1 C3 -101.8(3)
C2 C1 Ru1 C3 28.7(2)
C7 C1 Ru1 C3 146.7(5)
C6 C1 Ru1 C4 -65.2(3)
C2 C1 Ru1 C4 65.3(2)
C7 C1 Ru1 C4 -176.7(5)
C6 C1 Ru1 S3 67.0(3)
C2 C1 Ru1 S3 -162.58(19)
C7 C1 Ru1 S3 -44.6(5)
C6 C1 Ru1 S2 147.2(3)
C2 C1 Ru1 S2 -82.3(2)
C7 C1 Ru1 S2 35.7(5)
C34 S3 Ru1 C6 63.2(2)
Ru2 S3 Ru1 C6 174.80(16)
C34 S3 Ru1 C5 99.8(2)
Ru2 S3 Ru1 C5 -148.57(15)
C34 S3 Ru1 C2 10.4(2)
Ru2 S3 Ru1 C2 122.06(17)
C34 S3 Ru1 C3 107.7(6)
Ru2 S3 Ru1 C3 -140.7(6)
C34 S3 Ru1 C4 125.0(2)
Ru2 S3 Ru1 C4 -123.41(17)
C34 S3 Ru1 C1 29.23(19)
Ru2 S3 Ru1 C1 140.85(12)
C34 S3 Ru1 S1 -149.03(15)
Ru2 S3 Ru1 S1 -37.41(3)
C34 S3 Ru1 S2 -71.67(15)
Ru2 S3 Ru1 S2 39.95(3)
C21 S1 Ru1 C6 1.2(3)
Ru2 S1 Ru1 C6 115.0(2)
C21 S1 Ru1 C5 22.52(19)
Ru2 S1 Ru1 C5 136.35(13)
C21 S1 Ru1 C2 119.24(18)
Ru2 S1 Ru1 C2 -126.92(14)
C21 S1 Ru1 C3 92.76(17)
Ru2 S1 Ru1 C3 -153.41(11)
C21 S1 Ru1 C4 56.07(17)
Ru2 S1 Ru1 C4 169.91(11)
C21 S1 Ru1 S3 -76.62(13)
Ru2 S1 Ru1 S3 37.22(3)
C21 S1 Ru1 S2 -154.94(13)
Ru2 S1 Ru1 S2 -41.11(3)
C27 S2 Ru1 C6 129.7(2)
Ru2 S2 Ru1 C6 -120.97(15)
C27 S2 Ru1 C2 65.17(18)
Ru2 S2 Ru1 C2 174.49(11)
C27 S2 Ru1 C3 31.07(18)
Ru2 S2 Ru1 C3 140.39(12)
C27 S2 Ru1 C4 7.6(3)
Ru2 S2 Ru1 C4 116.9(2)
C27 S2 Ru1 C1 102.46(17)
Ru2 S2 Ru1 C1 -148.22(11)
C27 S2 Ru1 S3 -149.06(14)
Ru2 S2 Ru1 S3 -39.74(3)
C27 S2 Ru1 S1 -68.20(14)
Ru2 S2 Ru1 S1 41.11(3)
C11 C12 Ru2 C13 -132.2(4)
C11 C12 Ru2 C16 -30.0(2)
C13 C12 Ru2 C16 102.2(3)
C11 C12 Ru2 C15 -66.4(3)
C13 C12 Ru2 C15 65.8(3)
C13 C12 Ru2 C11 132.2(4)
C11 C12 Ru2 C14 -103.1(3)
C13 C12 Ru2 C14 29.0(3)
C11 C12 Ru2 S3 57.0(3)
C13 C12 Ru2 S3 -170.9(2)
C11 C12 Ru2 S2 -159.6(3)
C13 C12 Ru2 S2 -27.4(5)
C11 C12 Ru2 S1 136.5(2)
C13 C12 Ru2 S1 -91.3(3)
C14 C13 Ru2 C12 131.8(4)
C14 C13 Ru2 C16 66.1(3)
C12 C13 Ru2 C16 -65.8(3)
C14 C13 Ru2 C15 29.7(2)
C12 C13 Ru2 C15 -102.1(3)
C14 C13 Ru2 C11 103.0(3)
C12 C13 Ru2 C11 -28.8(3)
C12 C13 Ru2 C14 -131.8(4)
C14 C13 Ru2 S3 152.4(3)
C12 C13 Ru2 S3 20.6(5)
C14 C13 Ru2 S2 -58.6(3)
C12 C13 Ru2 S2 169.5(2)
C14 C13 Ru2 S1 -134.7(2)
C12 C13 Ru2 S1 93.5(3)
C15 C16 Ru2 C12 -103.1(3)
C11 C16 Ru2 C12 30.0(2)
C15 C16 Ru2 C13 -65.2(3)
C11 C16 Ru2 C13 67.9(3)
C11 C16 Ru2 C15 133.1(4)
C15 C16 Ru2 C11 -133.1(4)
C15 C16 Ru2 C14 -28.3(3)
C11 C16 Ru2 C14 104.8(3)
C15 C16 Ru2 S3 138.0(3)
C11 C16 Ru2 S3 -88.8(2)
C15 C16 Ru2 S2 59.1(3)
C11 C16 Ru2 S2 -167.78(19)
C15 C16 Ru2 S1 -143.1(3)
C11 C16 Ru2 S1 -10.0(5)
C16 C15 Ru2 C12 65.3(3)
C14 C15 Ru2 C12 -67.9(3)
C16 C15 Ru2 C13 103.3(3)
C14 C15 Ru2 C13 -30.0(2)
C14 C15 Ru2 C16 -133.3(4)
C16 C15 Ru2 C11 28.5(3)
C14 C15 Ru2 C11 -104.8(3)
C16 C15 Ru2 C14 133.3(4)
C16 C15 Ru2 S3 -53.2(3)
C14 C15 Ru2 S3 173.49(19)
C16 C15 Ru2 S2 -134.0(2)
C14 C15 Ru2 S2 92.7(2)
C16 C15 Ru2 S1 146.4(2)
C14 C15 Ru2 S1 13.2(4)
C16 C11 Ru2 C12 -130.4(4)
C17 C11 Ru2 C12 118.4(6)
C12 C11 Ru2 C13 29.6(3)
C16 C11 Ru2 C13 -100.9(3)
C17 C11 Ru2 C13 148.0(5)
C12 C11 Ru2 C16 130.4(4)
C17 C11 Ru2 C16 -111.2(6)
C12 C11 Ru2 C15 102.1(3)
C16 C11 Ru2 C15 -28.3(3)
C17 C11 Ru2 C15 -139.5(5)
C12 C11 Ru2 C14 66.2(3)
C16 C11 Ru2 C14 -64.2(3)
C17 C11 Ru2 C14 -175.4(5)
C12 C11 Ru2 S3 -133.0(2)
C16 C11 Ru2 S3 96.5(2)
C17 C11 Ru2 S3 -14.7(5)
C12 C11 Ru2 S2 160.8(3)
C16 C11 Ru2 S2 30.3(4)
C17 C11 Ru2 S2 -80.9(6)
C12 C11 Ru2 S1 -53.8(3)
C16 C11 Ru2 S1 175.8(2)
C17 C11 Ru2 S1 64.6(5)
C15 C14 Ru2 C12 100.9(3)
C13 C14 Ru2 C12 -29.8(3)
C20 C14 Ru2 C12 -144.9(7)
C15 C14 Ru2 C13 130.6(3)
C20 C14 Ru2 C13 -115.1(7)
C15 C14 Ru2 C16 28.3(2)
C13 C14 Ru2 C16 -102.4(3)
C20 C14 Ru2 C16 142.5(7)
C13 C14 Ru2 C15 -130.6(3)
C20 C14 Ru2 C15 114.3(7)
C15 C14 Ru2 C11 64.4(3)
C13 C14 Ru2 C11 -66.2(3)
C20 C14 Ru2 C11 178.7(7)
C15 C14 Ru2 S3 -16.3(5)
C13 C14 Ru2 S3 -147.0(3)
C20 C14 Ru2 S3 97.9(7)
C15 C14 Ru2 S2 -95.1(2)
C13 C14 Ru2 S2 134.2(2)
C20 C14 Ru2 S2 19.1(6)
C15 C14 Ru2 S1 -174.05(19)
C13 C14 Ru2 S1 55.3(3)
C20 C14 Ru2 S1 -59.8(7)
C34 S3 Ru2 C12 -124.07(19)
Ru1 S3 Ru2 C12 128.45(14)
C34 S3 Ru2 C13 -138.6(3)
Ru1 S3 Ru2 C13 114.0(3)
C34 S3 Ru2 C16 -56.46(17)
Ru1 S3 Ru2 C16 -163.94(12)
C34 S3 Ru2 C15 -27.50(18)
Ru1 S3 Ru2 C15 -134.98(13)
C34 S3 Ru2 C11 -93.62(18)
Ru1 S3 Ru2 C11 158.90(13)
C34 S3 Ru2 C14 -15.7(3)
Ru1 S3 Ru2 C14 -123.2(3)
C34 S3 Ru2 S2 67.45(13)
Ru1 S3 Ru2 S2 -40.03(3)
C34 S3 Ru2 S1 144.75(13)
Ru1 S3 Ru2 S1 37.27(3)
C27 S2 Ru2 C12 2.7(4)
Ru1 S2 Ru2 C12 -108.2(4)
C27 S2 Ru2 C13 -17.4(2)
Ru1 S2 Ru2 C13 -128.38(16)
C27 S2 Ru2 C16 -118.1(2)
Ru1 S2 Ru2 C16 130.99(14)
C27 S2 Ru2 C15 -86.5(2)
Ru1 S2 Ru2 C15 162.55(14)
C27 S2 Ru2 C11 -139.8(3)
Ru1 S2 Ru2 C11 109.3(3)
C27 S2 Ru2 C14 -49.1(2)
Ru1 S2 Ru2 C14 -160.00(15)
C27 S2 Ru2 S3 150.56(16)
Ru1 S2 Ru2 S3 39.61(3)
C27 S2 Ru2 S1 70.03(15)
Ru1 S2 Ru2 S1 -40.91(3)
C21 S1 Ru2 C12 -39.83(18)
Ru1 S1 Ru2 C12 -156.38(13)
C21 S1 Ru2 C13 -78.12(18)
Ru1 S1 Ru2 C13 165.33(12)
C21 S1 Ru2 C16 -3.5(3)
Ru1 S1 Ru2 C16 -120.1(3)
C21 S1 Ru2 C15 -117.1(3)
Ru1 S1 Ru2 C15 126.3(3)
C21 S1 Ru2 C11 -10.60(19)
Ru1 S1 Ru2 C11 -127.14(13)
C21 S1 Ru2 C14 -108.01(18)
Ru1 S1 Ru2 C14 135.44(13)
C21 S1 Ru2 S3 79.40(13)
Ru1 S1 Ru2 S3 -37.15(3)
C21 S1 Ru2 S2 157.76(13)
Ru1 S1 Ru2 S2 41.21(3)
